data_2203366
loop_
_publ_author_name
'Ocak, Nazan'
'I\,s\?ik, \,Samil'
'Akdemir, Nesuhi'
'A\(gar, Erbil'
'G\"umr\"uk\,c\"uo\(glu, Ismail Erdem'

_publ_section_title
;
 2,7-Bis(3,4-dicyanophenoxy)naphthalene
;
_journal_issue 3
_journal_name_full 'Acta Crystallographica Section E'
_journal_page_first o435
_journal_page_last o436
_journal_paper_doi 10.1107/S1600536804003630
_journal_volume 60
_journal_year 2004
_chemical_formula_iupac 'C26 H12 N4 O2'
_chemical_formula_moiety 'C26 H12 N4 O2'
_chemical_formula_sum 'C26 H12 N4 O2'
_chemical_formula_weight 412.40
_chemical_name_common 2,7-Bis(3',4'-dicyanophenoxy)naphthalene
_chemical_name_systematic
;
4,4'-Naphthalene-2,7-dioxydibenzene-1,2-dicarbonitrile
;
_space_group_IT_number 14
_symmetry_cell_setting monoclinic
_symmetry_space_group_name_Hall '-P 2yn'
_symmetry_space_group_name_H-M 'P 1 21/n 1'
_atom_sites_solution_hydrogens geom
_atom_sites_solution_primary direct
_atom_sites_solution_secondary difmap
_cell_angle_alpha 90.00
_cell_angle_beta 97.400(9)
_cell_angle_gamma 90.00
_cell_formula_units_Z 4
_cell_length_a 8.3592(10)
_cell_length_b 7.5300(5)
_cell_length_c 31.368(3)
_cell_measurement_reflns_used 8818
_cell_measurement_temperature 293(2)
_cell_measurement_theta_max 25.7
_cell_measurement_theta_min 2.0
_cell_volume 1958.0(3)
_computing_cell_refinement X-AREA
_computing_data_collection 'X-AREA (Stoe & Cie, 2002)'
_computing_data_reduction 'X-RED (Stoe & Cie, 2002)'
_computing_molecular_graphics 'ORTEPIII (Burnett & Johnson, 1996)'
_computing_publication_material 'WinGX (Farrugia, 1997) and PARST (Nardelli, 1995)'
_computing_structure_refinement 'SHELXL97 (Sheldrick, 1997)'
_computing_structure_solution 'SHELXS97 (Sheldrick, 1997)'
_diffrn_ambient_temperature 293(2)
_diffrn_detector_area_resol_mean 6.67
_diffrn_measured_fraction_theta_full 1.000
_diffrn_measured_fraction_theta_max 1.000
_diffrn_measurement_device_type 'Stoe IPDS-2'
_diffrn_measurement_method \w
_diffrn_radiation_monochromator graphite
_diffrn_radiation_source 'fine-focus sealed tube'
_diffrn_radiation_type MoK\a
_diffrn_radiation_wavelength 0.71073
_diffrn_reflns_av_R_equivalents 0.064
_diffrn_reflns_av_sigmaI/netI 0.059
_diffrn_reflns_limit_h_max 10
_diffrn_reflns_limit_h_min -10
_diffrn_reflns_limit_k_max 9
_diffrn_reflns_limit_k_min -9
_diffrn_reflns_limit_l_max 38
_diffrn_reflns_limit_l_min -38
_diffrn_reflns_number 21357
_diffrn_reflns_theta_full 26.0
_diffrn_reflns_theta_max 26.0
_diffrn_reflns_theta_min 2.5
_diffrn_standards_decay_% 0
_diffrn_standards_interval_count 0
_diffrn_standards_interval_time 0
_diffrn_standards_number 0
_exptl_absorpt_coefficient_mu 0.09
_exptl_absorpt_correction_type none
_exptl_crystal_colour colourless
_exptl_crystal_density_diffrn 1.399
_exptl_crystal_density_method 'not measured'
_exptl_crystal_description prismatic
_exptl_crystal_F_000 848
_exptl_crystal_size_max 0.50
_exptl_crystal_size_mid 0.31
_exptl_crystal_size_min 0.07
_refine_diff_density_max 0.13
_refine_diff_density_min -0.13
_refine_ls_extinction_coef 0.0097(8)
_refine_ls_extinction_expression Fc^*^=kFc[1+0.001xFc^2^\l^3^/sin(2\q)]^-1/4^
_refine_ls_extinction_method SHELXL97
_refine_ls_goodness_of_fit_ref 0.77
_refine_ls_hydrogen_treatment constr
_refine_ls_matrix_type full
_refine_ls_number_parameters 290
_refine_ls_number_reflns 3856
_refine_ls_number_restraints 0
_refine_ls_restrained_S_all 0.77
_refine_ls_R_factor_all 0.090
_refine_ls_R_factor_gt 0.036
_refine_ls_shift/su_max 0.001
_refine_ls_shift/su_mean 0.000
_refine_ls_structure_factor_coef Fsqd
_refine_ls_weighting_details 'calc w = 1/[\s^2^(Fo^2^)+(0.0424P)^2^] where P = (Fo^2^+2Fc^2^)/3'
_refine_ls_weighting_scheme calc
_refine_ls_wR_factor_gt 0.074
_refine_ls_wR_factor_ref 0.084
_reflns_number_gt 1929
_reflns_number_total 3856
_reflns_threshold_expression I>2\s(I)
_cod_data_source_file ya6196.cif
_cod_data_source_block I
_cod_original_sg_symbol_H-M 'P 21/n'
_cod_database_code 2203366
_cod_database_fobs_code 2203366

loop_
_symmetry_equiv_pos_as_xyz
'x, y, z'
'-x+1/2, y+1/2, -z+1/2'
'-x, -y, -z'
'x-1/2, -y-1/2, z-1/2'

loop_
_atom_site_label
_atom_site_fract_x
_atom_site_fract_y
_atom_site_fract_z
_atom_site_U_iso_or_equiv
_atom_site_adp_type
_atom_site_calc_flag
_atom_site_refinement_flags
_atom_site_occupancy
_atom_site_type_symbol
O1 0.73249(15) 0.29816(18) 0.25158(4) 0.0642(4) Uani d . 1 O
O2 0.06903(14) 0.03890(17) 0.09202(4) 0.0591(4) Uani d . 1 O
C16 0.2977(2) 0.1342(2) 0.14229(5) 0.0503(5) Uani d . 1 C
H16 0.3694 0.0752 0.1269 0.060 Uiso calc R 1 H
C18 0.5192(2) 0.2184(2) 0.19854(5) 0.0506(5) Uani d . 1 C
H18 0.5940 0.1586 0.1843 0.061 Uiso calc R 1 H
C12 0.2434(2) 0.3141(2) 0.20340(5) 0.0478(4) Uani d . 1 C
C17 0.3553(2) 0.2231(2) 0.18103(5) 0.0455(4) Uani d . 1 C
C15 0.1377(2) 0.1353(2) 0.12778(5) 0.0497(5) Uani d . 1 C
C14 0.0251(2) 0.2222(2) 0.14978(6) 0.0551(5) Uani d . 1 C
H14 -0.0842 0.2197 0.1394 0.066 Uiso calc R 1 H
C9 0.5670(2) 0.3017(2) 0.23636(6) 0.0530(5) Uani d . 1 C
C4 0.9506(2) 0.2419(2) 0.30314(6) 0.0538(5) Uani d . 1 C
H4 1.0160 0.2817 0.2833 0.065 Uiso calc R 1 H
C13 0.0783(2) 0.3101(2) 0.18655(6) 0.0543(5) Uani d . 1 C
H13 0.0042 0.3694 0.2011 0.065 Uiso calc R 1 H
C10 0.4601(3) 0.4000(2) 0.25771(6) 0.0596(5) Uani d . 1 C
H10 0.4971 0.4617 0.2827 0.071 Uiso calc R 1 H
C5 0.7850(2) 0.2410(2) 0.29267(5) 0.0524(5) Uani d . 1 C
C11 0.3015(2) 0.4045(2) 0.24159(6) 0.0565(5) Uani d . 1 C
H11 0.2299 0.4684 0.2560 0.068 Uiso calc R 1 H
C24 0.1268(2) -0.1447(3) 0.03630(5) 0.0506(5) Uani d . 1 C
H24 0.0722 -0.2361 0.0482 0.061 Uiso calc R 1 H
C3 1.0190(2) 0.1839(2) 0.34300(6) 0.0508(5) Uani d . 1 C
C8 0.9208(2) 0.1263(2) 0.37297(5) 0.0522(5) Uani d . 1 C
C19 0.1498(2) 0.0169(3) 0.05695(5) 0.0488(5) Uani d . 1 C
C23 0.1868(2) -0.1680(3) -0.00255(5) 0.0498(5) Uani d . 1 C
C22 0.2702(2) -0.0312(3) -0.01989(5) 0.0511(5) Uani d . 1 C
C7 0.7554(2) 0.1273(3) 0.36213(6) 0.0586(5) Uani d . 1 C
H7 0.6894 0.0900 0.3821 0.070 Uiso calc R 1 H
C2 1.1910(3) 0.1813(3) 0.35332(6) 0.0603(5) Uani d . 1 C
C6 0.6871(2) 0.1831(2) 0.32191(6) 0.0568(5) Uani d . 1 C
H6 0.5757 0.1815 0.3146 0.068 Uiso calc R 1 H
C25 0.1560(2) -0.3325(3) -0.02555(6) 0.0609(5) Uani d . 1 C
C26 0.3246(2) -0.0518(3) -0.06134(7) 0.0646(6) Uani d . 1 C
C21 0.2951(2) 0.1267(3) 0.00232(6) 0.0580(5) Uani d . 1 C
H21 0.3534 0.2172 -0.0087 0.070 Uiso calc R 1 H
C20 0.2345(2) 0.1516(3) 0.04061(6) 0.0558(5) Uani d . 1 C
H20 0.2508 0.2586 0.0553 0.067 Uiso calc R 1 H
N3 0.1270(2) -0.4615(3) -0.04421(6) 0.0845(6) Uani d . 1 N
N1 1.0527(2) 0.0304(3) 0.44813(6) 0.0895(6) Uani d . 1 N
N2 1.3276(2) 0.1787(3) 0.36167(6) 0.0832(6) Uani d . 1 N
C1 0.9928(2) 0.0721(3) 0.41484(7) 0.0641(6) Uani d . 1 C
N4 0.3655(2) -0.0660(3) -0.09433(6) 0.0894(6) Uani d . 1 N

loop_
_atom_site_aniso_label
_atom_site_aniso_U_11
_atom_site_aniso_U_22
_atom_site_aniso_U_33
_atom_site_aniso_U_12
_atom_site_aniso_U_13
_atom_site_aniso_U_23
O1 0.0586(9) 0.0870(10) 0.0463(7) -0.0125(7) 0.0040(6) 0.0055(7)
O2 0.0520(7) 0.0769(9) 0.0485(7) -0.0082(7) 0.0074(6) -0.0108(7)
C16 0.0499(11) 0.0575(12) 0.0445(10) 0.0064(9) 0.0099(9) -0.0016(9)
C18 0.0530(12) 0.0548(12) 0.0446(10) 0.0003(9) 0.0087(9) -0.0004(9)
C12 0.0604(12) 0.0411(10) 0.0431(10) 0.0060(9) 0.0114(9) 0.0034(8)
C17 0.0530(11) 0.0438(11) 0.0405(10) 0.0014(9) 0.0095(8) 0.0021(8)
C15 0.0520(12) 0.0533(12) 0.0440(10) 0.0005(9) 0.0063(9) -0.0010(9)
C14 0.0506(11) 0.0628(13) 0.0522(11) 0.0087(10) 0.0082(9) 0.0027(10)
C9 0.0558(12) 0.0560(13) 0.0464(11) -0.0064(10) 0.0043(9) 0.0019(9)
C4 0.0523(12) 0.0588(12) 0.0518(11) -0.0102(9) 0.0130(9) -0.0066(9)
C13 0.0575(12) 0.0551(12) 0.0523(11) 0.0122(10) 0.0147(9) 0.0037(9)
C10 0.0755(15) 0.0533(13) 0.0498(11) -0.0052(11) 0.0077(10) -0.0063(9)
C5 0.0553(12) 0.0579(12) 0.0429(10) -0.0097(9) 0.0027(9) -0.0023(9)
C11 0.0726(14) 0.0496(12) 0.0499(11) 0.0054(10) 0.0180(10) -0.0021(9)
C24 0.0480(11) 0.0544(12) 0.0482(10) -0.0003(9) 0.0016(8) 0.0027(9)
C3 0.0472(11) 0.0530(12) 0.0523(11) -0.0020(9) 0.0063(9) -0.0103(9)
C8 0.0542(12) 0.0554(12) 0.0464(10) -0.0004(9) 0.0039(9) -0.0025(9)
C19 0.0409(10) 0.0642(13) 0.0406(10) 0.0045(9) 0.0029(8) 0.0008(9)
C23 0.0438(10) 0.0575(12) 0.0471(10) 0.0053(9) 0.0019(8) -0.0027(9)
C22 0.0401(10) 0.0672(13) 0.0457(10) 0.0027(9) 0.0042(8) 0.0009(10)
C7 0.0546(13) 0.0699(14) 0.0516(11) -0.0068(10) 0.0084(9) 0.0057(10)
C2 0.0532(13) 0.0667(14) 0.0612(12) -0.0024(11) 0.0081(10) -0.0145(10)
C6 0.0476(11) 0.0662(13) 0.0563(12) -0.0097(10) 0.0055(9) 0.0032(10)
C25 0.0609(13) 0.0688(14) 0.0532(12) 0.0057(11) 0.0081(10) -0.0018(11)
C26 0.0437(11) 0.0908(16) 0.0598(13) 0.0009(11) 0.0085(10) 0.0014(11)
C21 0.0482(11) 0.0707(15) 0.0546(12) -0.0068(10) 0.0050(9) 0.0086(10)
C20 0.0530(11) 0.0610(13) 0.0519(11) -0.0067(10) 0.0005(9) -0.0002(10)
N3 0.0979(15) 0.0804(14) 0.0760(13) -0.0004(12) 0.0146(11) -0.0187(11)
N1 0.0832(14) 0.1134(16) 0.0692(12) 0.0141(12) -0.0007(10) 0.0146(12)
N2 0.0593(12) 0.0959(15) 0.0934(14) -0.0015(10) 0.0058(10) -0.0274(11)
C1 0.0568(13) 0.0740(15) 0.0610(13) 0.0045(11) 0.0050(10) 0.0017(11)
N4 0.0719(12) 0.1353(18) 0.0649(12) 0.0032(12) 0.0242(10) -0.0034(11)

loop_
_atom_type_symbol
_atom_type_description
_atom_type_scat_dispersion_real
_atom_type_scat_dispersion_imag
_atom_type_scat_source
C C 0.0033 0.0016 'International Tables Vol C Tables 4.2.6.8 and 6.1.1.4'
H H 0.0000 0.0000 'International Tables Vol C Tables 4.2.6.8 and 6.1.1.4'
N N 0.0061 0.0033 'International Tables Vol C Tables 4.2.6.8 and 6.1.1.4'
O O 0.0106 0.0060 'International Tables Vol C Tables 4.2.6.8 and 6.1.1.4'

loop_
_geom_angle_atom_site_label_1
_geom_angle_atom_site_label_2
_geom_angle_atom_site_label_3
_geom_angle
C5 O1 C9 120.36(14)
C19 O2 C15 120.85(13)
C15 C16 C17 119.75(17)
C15 C16 H16 120.1
C17 C16 H16 120.1
C9 C18 C17 119.41(17)
C9 C18 H18 120.3
C17 C18 H18 120.3
C11 C12 C13 122.82(17)
C11 C12 C17 118.53(17)
C13 C12 C17 118.65(16)
C18 C17 C12 119.35(16)
C18 C17 C16 121.87(16)
C12 C17 C16 118.75(16)
C16 C15 O2 123.51(16)
C16 C15 C14 122.30(17)
O2 C15 C14 113.99(16)
C13 C14 C15 118.72(18)
C13 C14 H14 120.6
C15 C14 H14 120.6
C18 C9 C10 122.03(18)
C18 C9 O1 117.05(17)
C10 C9 O1 120.70(17)
C3 C4 C5 120.02(17)
C3 C4 H4 120.0
C5 C4 H4 120.0
C14 C13 C12 121.81(17)
C14 C13 H13 119.1
C12 C13 H13 119.1
C11 C10 C9 119.31(18)
C11 C10 H10 120.3
C9 C10 H10 120.3
C6 C5 O1 125.34(17)
C6 C5 C4 120.46(17)
O1 C5 C4 114.19(16)
C10 C11 C12 121.22(18)
C10 C11 H11 119.4
C12 C11 H11 119.4
C19 C24 C23 118.65(17)
C19 C24 H24 120.7
C23 C24 H24 120.7
C4 C3 C8 119.95(16)
C4 C3 C2 119.78(17)
C8 C3 C2 120.28(17)
C7 C8 C3 119.34(16)
C7 C8 C1 121.09(17)
C3 C8 C1 119.55(17)
O2 C19 C20 122.69(17)
O2 C19 C24 115.43(16)
C20 C19 C24 121.55(16)
C24 C23 C22 120.35(17)
C24 C23 C25 119.15(17)
C22 C23 C25 120.46(16)
C21 C22 C23 119.36(16)
C21 C22 C26 120.25(18)
C23 C22 C26 120.34(18)
C8 C7 C6 120.63(17)
C8 C7 H7 119.7
C6 C7 H7 119.7
N2 C2 C3 179.7(3)
C5 C6 C7 119.60(18)
C5 C6 H6 120.2
C7 C6 H6 120.2
N3 C25 C23 178.0(2)
N4 C26 C22 178.8(2)
C20 C21 C22 120.65(18)
C20 C21 H21 119.7
C22 C21 H21 119.7
C19 C20 C21 119.39(19)
C19 C20 H20 120.3
C21 C20 H20 120.3
N1 C1 C8 178.7(2)

loop_
_geom_bond_atom_site_label_1
_geom_bond_atom_site_label_2
_geom_bond_distance
_geom_bond_publ_flag
O1 C5 1.376(2) yes
O1 C9 1.405(2) yes
O2 C15 1.3961(19) yes
O2 C19 1.3730(19) yes
N1 C1 1.142(2) yes
N2 C2 1.139(2) yes
N3 C25 1.144(2) yes
N4 C26 1.136(2) yes
C16 C15 1.356(2) ?
C16 C17 1.416(2) ?
C16 H16 0.9300 ?
C18 C9 1.356(2) ?
C18 C17 1.410(2) ?
C18 H18 0.9300 ?
C12 C11 1.409(2) ?
C12 C13 1.413(2) ?
C12 C17 1.416(2) ?
C15 C14 1.399(2) ?
C14 C13 1.354(2) ?
C14 H14 0.9300 ?
C9 C10 1.396(2) ?
C4 C3 1.377(2) ?
C4 C5 1.381(2) ?
C4 H4 0.9300 ?
C13 H13 0.9300 ?
C10 C11 1.357(3) ?
C10 H10 0.9300 ?
C5 C6 1.376(2) ?
C11 H11 0.9300 ?
C24 C19 1.380(2) ?
C24 C23 1.387(2) ?
C24 H24 0.9300 ?
C3 C8 1.395(2) ?
C3 C2 1.432(3) ?
C8 C7 1.381(2) ?
C8 C1 1.432(3) ?
C19 C20 1.373(2) ?
C23 C22 1.393(2) ?
C23 C25 1.440(3) ?
C22 C21 1.380(2) ?
C22 C26 1.440(3) ?
C7 C6 1.382(2) ?
C7 H7 0.9300 ?
C6 H6 0.9300 ?
C21 C20 1.375(2) ?
C21 H21 0.9300 ?
C20 H20 0.9300 ?

loop_
_geom_hbond_atom_site_label_D
_geom_hbond_atom_site_label_H
_geom_hbond_atom_site_label_A
_geom_hbond_site_symmetry_A
_geom_hbond_distance_DH
_geom_hbond_distance_HA
_geom_hbond_distance_DA
_geom_hbond_angle_DHA
C16 H16 N4 3_655 0.93 2.56 3.397(2) 151
C7 H7 N3 4_656 0.93 2.62 3.486(3) 155

loop_
_geom_torsion_atom_site_label_1
_geom_torsion_atom_site_label_2
_geom_torsion_atom_site_label_3
_geom_torsion_atom_site_label_4
_geom_torsion
C9 C18 C17 C12 -0.3(2)
C9 C18 C17 C16 -178.12(16)
C11 C12 C17 C18 3.0(2)
C13 C12 C17 C18 -176.83(16)
C11 C12 C17 C16 -179.11(15)
C13 C12 C17 C16 1.1(2)
C15 C16 C17 C18 176.79(17)
C15 C16 C17 C12 -1.0(2)
C17 C16 C15 O2 -174.35(15)
C17 C16 C15 C14 0.1(3)
C19 O2 C15 C16 -35.8(3)
C19 O2 C15 C14 149.36(16)
C16 C15 C14 C13 0.9(3)
O2 C15 C14 C13 175.78(15)
C17 C18 C9 C10 -3.2(3)
C17 C18 C9 O1 -177.79(15)
C5 O1 C9 C18 -127.47(18)
C5 O1 C9 C10 57.8(2)
C15 C14 C13 C12 -0.8(3)
C11 C12 C13 C14 -179.95(16)
C17 C12 C13 C14 -0.1(3)
C18 C9 C10 C11 3.9(3)
O1 C9 C10 C11 178.30(16)
C9 O1 C5 C6 0.3(3)
C9 O1 C5 C4 179.06(16)
C3 C4 C5 C6 0.3(3)
C3 C4 C5 O1 -178.52(16)
C9 C10 C11 C12 -1.0(3)
C13 C12 C11 C10 177.48(17)
C17 C12 C11 C10 -2.4(3)
C5 C4 C3 C8 -0.8(3)
C5 C4 C3 C2 178.58(17)
C4 C3 C8 C7 0.4(3)
C2 C3 C8 C7 -179.00(17)
C4 C3 C8 C1 -177.84(17)
C2 C3 C8 C1 2.8(3)
C15 O2 C19 C20 -41.7(2)
C15 O2 C19 C24 144.79(16)
C23 C24 C19 O2 171.54(15)
C23 C24 C19 C20 -2.1(3)
C19 C24 C23 C22 0.8(2)
C19 C24 C23 C25 -176.66(16)
C24 C23 C22 C21 1.1(3)
C25 C23 C22 C21 178.54(17)
C24 C23 C22 C26 -176.49(16)
C25 C23 C22 C26 0.9(3)
C3 C8 C7 C6 0.6(3)
C1 C8 C7 C6 178.75(18)
C4 C3 C2 N2 -16E1(10)
C8 C3 C2 N2 2E1(5)
O1 C5 C6 C7 179.31(17)
C4 C5 C6 C7 0.7(3)
C8 C7 C6 C5 -1.1(3)
C24 C23 C25 N3 78(6)
C22 C23 C25 N3 -100(6)
C21 C22 C26 N4 -69(13)
C23 C22 C26 N4 109(13)
C23 C22 C21 C20 -1.8(3)
C26 C22 C21 C20 175.79(17)
O2 C19 C20 C21 -171.75(16)
C24 C19 C20 C21 1.4(3)
C22 C21 C20 C19 0.6(3)
C7 C8 C1 N1 -160(11)
C3 C8 C1 N1 18(11)

loop_
_cod_related_entry_id
_cod_related_entry_database
_cod_related_entry_code
1 ChemSpider 14373377
